data_4125750
loop_
_publ_author_name
'Catalano, Luca'
'Perez-Estrada, Salvador'
'Wang, Hsin-Hua'
'Ayitou, Anoklase J.-L.'
'Khan, Saeed I.'
'Terraneo, Giancarlo'
'Metrangolo, Pierangelo'
'Brown, Stuart'
'Garcia-Garibay, Miguel A'

_publ_section_title
;
 Rotational Dynamics of Diazabicyclo[2.2.2]octane in Isomorphous
 Halogen-Bonded Co-crystals: Entropic and Enthalpic Effects.
;
_journal_issue 2
_journal_name_full 'Journal of the American Chemical Society'
_journal_page_first 843
_journal_page_last 848
_journal_paper_doi 10.1021/jacs.6b10780
_journal_volume 139
_journal_year 2017
_chemical_formula_moiety 'C21 H15 I, C6 H12 N2 '
_chemical_formula_sum 'C27 H27 I N2'
_chemical_formula_weight 506.40
_space_group_crystal_system monoclinic
_space_group_IT_number 14
_space_group_name_Hall '-P 2ybc'
_space_group_name_H-M_alt 'P 1 21/c 1'
_symmetry_space_group_name_Hall '-P 2ybc'
_symmetry_space_group_name_H-M 'P 1 21/c 1'
_atom_sites_solution_hydrogens geom
_audit_creation_method SHELXL-2014/6
_cell_angle_alpha 90
_cell_angle_beta 100.278(2)
_cell_angle_gamma 90
_cell_formula_units_Z 4
_cell_length_a 13.3106(19)
_cell_length_b 7.0791(10)
_cell_length_c 24.375(3)
_cell_measurement_reflns_used 4795
_cell_measurement_temperature 100(2)
_cell_measurement_theta_max 26.96
_cell_measurement_theta_min 2.50
_cell_volume 2259.9(5)
_computing_cell_refinement 'Bruker SAINT'
_computing_data_collection 'Bruker APEX2'
_computing_data_reduction 'Bruker SAINT'
_computing_molecular_graphics 'Bruker SHELXTL'
_computing_publication_material 'Bruker SHELXTL'
_computing_structure_refinement 'SHELXL-2014/6 (Sheldrick, 2014)'
_computing_structure_solution 'SHELXS-97 (Sheldrick 2008)'
_diffrn_ambient_temperature 100(2)
_diffrn_detector_area_resol_mean 8.3333
_diffrn_measured_fraction_theta_full 0.999
_diffrn_measured_fraction_theta_max 0.937
_diffrn_measurement_device_type 'Bruker APEX-II CCD'
_diffrn_measurement_method '\f and \w scans'
_diffrn_radiation_type MoK\a
_diffrn_radiation_wavelength 0.71073
_diffrn_reflns_av_R_equivalents 0.0578
_diffrn_reflns_av_unetI/netI 0.0642
_diffrn_reflns_Laue_measured_fraction_full 0.999
_diffrn_reflns_Laue_measured_fraction_max 0.937
_diffrn_reflns_limit_h_max 18
_diffrn_reflns_limit_h_min -17
_diffrn_reflns_limit_k_max 9
_diffrn_reflns_limit_k_min -9
_diffrn_reflns_limit_l_max 32
_diffrn_reflns_limit_l_min -32
_diffrn_reflns_number 23056
_diffrn_reflns_point_group_measured_fraction_full 0.999
_diffrn_reflns_point_group_measured_fraction_max 0.937
_diffrn_reflns_theta_full 25.242
_diffrn_reflns_theta_max 28.850
_diffrn_reflns_theta_min 2.088
_diffrn_source 'Sealed Mo X-Ray Tube'
_exptl_absorpt_coefficient_mu 1.433
_exptl_absorpt_correction_T_max 0.75
_exptl_absorpt_correction_T_min 0.64
_exptl_absorpt_correction_type multi-scan
_exptl_absorpt_process_details 'SADABS V2014/2 (Bruker AXS Inc.)'
_exptl_crystal_colour colorless
_exptl_crystal_density_diffrn 1.488
_exptl_crystal_description platelet
_exptl_crystal_F_000 1024
_exptl_crystal_size_max 0.180
_exptl_crystal_size_mid 0.080
_exptl_crystal_size_min 0.020
_refine_diff_density_max 0.765
_refine_diff_density_min -0.648
_refine_diff_density_rms 0.107
_refine_ls_extinction_method none
_refine_ls_goodness_of_fit_ref 0.990
_refine_ls_hydrogen_treatment constr
_refine_ls_matrix_type full
_refine_ls_number_parameters 271
_refine_ls_number_reflns 5559
_refine_ls_number_restraints 0
_refine_ls_restrained_S_all 0.990
_refine_ls_R_factor_all 0.0624
_refine_ls_R_factor_gt 0.0322
_refine_ls_shift/su_max 0.001
_refine_ls_shift/su_mean 0.000
_refine_ls_structure_factor_coef Fsqd
_refine_ls_weighting_details 'w=1/[\s^2^(Fo^2^)+(0.0254P)^2^] where P=(Fo^2^+2Fc^2^)/3'
_refine_ls_weighting_scheme calc
_refine_ls_wR_factor_gt 0.0557
_refine_ls_wR_factor_ref 0.0610
_reflns_Friedel_coverage 0.000
_reflns_number_gt 4040
_reflns_number_total 5559
_reflns_threshold_expression 'I > 2\s(I)'
_cod_data_source_file ja6b10780_si_002.cif
_cod_data_source_block mo_gg1521s_a
_cod_original_cell_volume 2259.9(6)
_cod_database_code 4125750
_shelx_space_group_comment
; 
The symmetry employed for this shelxl refinement is uniquely defined 
by the following loop, which should always be used as a source of 
symmetry information in preference to the above space-group names. 
They are only intended as comments. 
;
_shelx_estimated_absorpt_t_min 0.782
_shelx_estimated_absorpt_t_max 0.972
_shelxl_version_number 2014/6

loop_
_space_group_symop_operation_xyz
'x, y, z'
'-x, y+1/2, -z+1/2'
'-x, -y, -z'
'x, -y-1/2, z-1/2'

loop_
_atom_site_label
_atom_site_type_symbol
_atom_site_fract_x
_atom_site_fract_y
_atom_site_fract_z
_atom_site_U_iso_or_equiv
_atom_site_adp_type
_atom_site_occupancy
_atom_site_site_symmetry_order
_atom_site_calc_flag
_atom_site_refinement_flags_posn
_atom_site_refinement_flags_adp
I1 I 0.19507(2) 0.90316(2) 0.46121(2) 0.01457(6) Uani 1 1 d . .
N1 N 0.17790(16) 0.1678(3) 0.53973(9) 0.0167(5) Uani 1 1 d . .
N2 N 0.16882(18) 0.3948(3) 0.62099(10) 0.0220(5) Uani 1 1 d . .
C1 C 0.22383(19) 0.7013(4) 0.40629(11) 0.0155(6) Uani 1 1 d . .
C2 C 0.24793(18) 0.5829(4) 0.37688(11) 0.0142(6) Uani 1 1 d . .
C3 C 0.27820(18) 0.4288(3) 0.34188(10) 0.0114(5) Uani 1 1 d . .
C4 C 0.36516(18) 0.3173(4) 0.37811(10) 0.0119(5) Uani 1 1 d . .
C5 C 0.37231(19) 0.1218(4) 0.37621(11) 0.0161(6) Uani 1 1 d . .
H5 H 0.3222 0.0517 0.3519 0.019 Uiso 1 1 calc R U
C6 C 0.4522(2) 0.0283(4) 0.40960(11) 0.0177(6) Uani 1 1 d . .
H6 H 0.4561 -0.1055 0.4079 0.021 Uiso 1 1 calc R U
C7 C 0.52558(19) 0.1261(4) 0.44503(11) 0.0183(6) Uani 1 1 d . .
H7 H 0.5796 0.0607 0.4680 0.022 Uiso 1 1 calc R U
C8 C 0.5202(2) 0.3224(4) 0.44699(11) 0.0196(6) Uani 1 1 d . .
H8 H 0.5711 0.3919 0.4710 0.024 Uiso 1 1 calc R U
C9 C 0.44079(19) 0.4151(4) 0.41396(11) 0.0197(6) Uani 1 1 d . .
H9 H 0.4374 0.5490 0.4156 0.024 Uiso 1 1 calc R U
C10 C 0.31572(19) 0.5154(4) 0.29075(11) 0.0121(6) Uani 1 1 d . .
C11 C 0.39743(19) 0.4394(4) 0.26982(11) 0.0165(6) Uani 1 1 d . .
H11 H 0.4354 0.3380 0.2889 0.020 Uiso 1 1 calc R U
C12 C 0.4239(2) 0.5102(4) 0.22150(12) 0.0216(7) Uani 1 1 d . .
H12 H 0.4798 0.4564 0.2077 0.026 Uiso 1 1 calc R U
C13 C 0.3705(2) 0.6572(4) 0.19315(12) 0.0187(6) Uani 1 1 d . .
H13 H 0.3890 0.7047 0.1599 0.022 Uiso 1 1 calc R U
C14 C 0.2892(2) 0.7352(4) 0.21394(11) 0.0179(6) Uani 1 1 d . .
H14 H 0.2518 0.8371 0.1948 0.021 Uiso 1 1 calc R U
C15 C 0.2623(2) 0.6651(4) 0.26236(11) 0.0162(6) Uani 1 1 d . .
H15 H 0.2068 0.7200 0.2763 0.019 Uiso 1 1 calc R U
C16 C 0.18511(18) 0.3017(4) 0.32084(10) 0.0115(5) Uani 1 1 d . .
C17 C 0.18295(18) 0.1865(4) 0.27470(11) 0.0131(6) Uani 1 1 d . .
H17 H 0.2398 0.1857 0.2561 0.016 Uiso 1 1 calc R U
C18 C 0.09983(19) 0.0727(4) 0.25518(11) 0.0154(6) Uani 1 1 d . .
H18 H 0.1000 -0.0049 0.2234 0.018 Uiso 1 1 calc R U
C19 C 0.0163(2) 0.0715(4) 0.28188(12) 0.0183(6) Uani 1 1 d . .
H19 H -0.0411 -0.0059 0.2685 0.022 Uiso 1 1 calc R U
C20 C 0.01757(19) 0.1840(4) 0.32810(11) 0.0174(6) Uani 1 1 d . .
H20 H -0.0392 0.1833 0.3468 0.021 Uiso 1 1 calc R U
C21 C 0.10091(19) 0.2983(4) 0.34757(11) 0.0144(6) Uani 1 1 d . .
H21 H 0.1006 0.3751 0.3795 0.017 Uiso 1 1 calc R U
C22 C 0.2794(2) 0.2408(5) 0.56315(15) 0.0405(9) Uani 1 1 d . .
H22A H 0.3103 0.2995 0.5332 0.049 Uiso 1 1 calc R U
H22B H 0.3240 0.1355 0.5793 0.049 Uiso 1 1 calc R U
C23 C 0.2716(2) 0.3887(5) 0.60880(15) 0.0416(9) Uani 1 1 d . .
H23A H 0.3204 0.3563 0.6431 0.050 Uiso 1 1 calc R U
H23B H 0.2902 0.5148 0.5961 0.050 Uiso 1 1 calc R U
C24 C 0.1380(3) 0.2043(4) 0.63424(13) 0.0369(9) Uani 1 1 d . .
H24A H 0.0692 0.2086 0.6443 0.044 Uiso 1 1 calc R U
H24B H 0.1863 0.1549 0.6667 0.044 Uiso 1 1 calc R U
C25 C 0.1365(3) 0.0708(4) 0.58381(12) 0.0293(7) Uani 1 1 d . .
H25A H 0.1777 -0.0432 0.5957 0.035 Uiso 1 1 calc R U
H25B H 0.0655 0.0302 0.5694 0.035 Uiso 1 1 calc R U
C26 C 0.1109(3) 0.3271(4) 0.52057(13) 0.0308(8) Uani 1 1 d . .
H26A H 0.0429 0.2798 0.5027 0.037 Uiso 1 1 calc R U
H26B H 0.1398 0.4009 0.4926 0.037 Uiso 1 1 calc R U
C27 C 0.0999(3) 0.4553(5) 0.57074(14) 0.0350(8) Uani 1 1 d . .
H27A H 0.1155 0.5876 0.5621 0.042 Uiso 1 1 calc R U
H27B H 0.0287 0.4504 0.5772 0.042 Uiso 1 1 calc R U

loop_
_atom_site_aniso_label
_atom_site_aniso_U_11
_atom_site_aniso_U_22
_atom_site_aniso_U_33
_atom_site_aniso_U_23
_atom_site_aniso_U_13
_atom_site_aniso_U_12
I1 0.01594(8) 0.01489(9) 0.01389(9) -0.00349(9) 0.00541(6) 0.00037(9)
N1 0.0207(12) 0.0172(12) 0.0130(13) -0.0033(10) 0.0050(10) -0.0008(10)
N2 0.0285(13) 0.0194(13) 0.0195(13) -0.0041(12) 0.0084(11) -0.0010(12)
C1 0.0156(13) 0.0167(15) 0.0154(15) -0.0020(12) 0.0060(11) -0.0008(12)
C2 0.0146(12) 0.0137(14) 0.0143(14) 0.0037(12) 0.0022(11) -0.0005(12)
C3 0.0149(12) 0.0093(14) 0.0103(13) 0.0014(11) 0.0031(10) 0.0003(10)
C4 0.0153(13) 0.0144(14) 0.0077(14) 0.0016(11) 0.0066(11) 0.0011(11)
C5 0.0152(12) 0.0175(15) 0.0161(15) 0.0001(12) 0.0045(11) -0.0011(11)
C6 0.0193(14) 0.0141(14) 0.0199(17) 0.0039(12) 0.0036(12) 0.0015(11)
C7 0.0149(13) 0.0269(17) 0.0135(15) 0.0061(12) 0.0034(11) 0.0061(12)
C8 0.0165(14) 0.0271(16) 0.0139(16) -0.0054(13) -0.0007(12) -0.0009(12)
C9 0.0220(14) 0.0160(14) 0.0197(16) -0.0021(13) -0.0001(12) 0.0007(13)
C10 0.0139(13) 0.0127(13) 0.0092(14) -0.0010(11) 0.0009(11) -0.0047(11)
C11 0.0158(13) 0.0143(16) 0.0201(16) 0.0025(11) 0.0049(12) 0.0036(11)
C12 0.0172(14) 0.0278(17) 0.0217(17) 0.0017(14) 0.0087(13) 0.0018(13)
C13 0.0232(15) 0.0210(15) 0.0126(15) 0.0030(12) 0.0053(12) -0.0043(12)
C14 0.0211(14) 0.0147(15) 0.0173(16) 0.0031(12) 0.0017(12) -0.0019(12)
C15 0.0175(13) 0.0158(14) 0.0155(15) -0.0005(12) 0.0037(12) -0.0005(11)
C16 0.0137(13) 0.0097(13) 0.0106(14) 0.0042(11) 0.0009(11) 0.0001(11)
C17 0.0126(13) 0.0126(14) 0.0147(15) 0.0021(11) 0.0039(11) 0.0010(11)
C18 0.0219(13) 0.0104(14) 0.0128(14) 0.0009(11) 0.0002(11) 0.0013(11)
C19 0.0161(13) 0.0137(15) 0.0231(16) 0.0023(12) -0.0019(12) -0.0032(11)
C20 0.0166(14) 0.0194(15) 0.0174(16) 0.0037(12) 0.0063(12) -0.0008(12)
C21 0.0174(13) 0.0161(14) 0.0099(14) 0.0013(11) 0.0034(11) 0.0018(12)
C22 0.0234(17) 0.050(2) 0.049(2) -0.0302(19) 0.0108(16) -0.0058(16)
C23 0.0280(17) 0.051(2) 0.047(2) -0.0319(19) 0.0103(16) -0.0066(17)
C24 0.070(3) 0.0213(18) 0.0220(18) -0.0045(15) 0.0164(18) -0.0009(17)
C25 0.0486(19) 0.0203(18) 0.0216(17) -0.0008(14) 0.0135(15) -0.0011(15)
C26 0.044(2) 0.0253(17) 0.0224(18) 0.0013(14) 0.0037(15) 0.0105(15)
C27 0.043(2) 0.0248(18) 0.040(2) -0.0021(15) 0.0129(17) 0.0119(15)

loop_
_atom_type_symbol
_atom_type_description
_atom_type_scat_dispersion_real
_atom_type_scat_dispersion_imag
_atom_type_scat_source
C C 0.0033 0.0016 'International Tables Vol C Tables 4.2.6.8 and 6.1.1.4'
H H 0.0000 0.0000 'International Tables Vol C Tables 4.2.6.8 and 6.1.1.4'
N N 0.0061 0.0033 'International Tables Vol C Tables 4.2.6.8 and 6.1.1.4'
I I -0.4742 1.8119 'International Tables Vol C Tables 4.2.6.8 and 6.1.1.4'

loop_
_geom_angle_atom_site_label_1
_geom_angle_atom_site_label_2
_geom_angle_atom_site_label_3
_geom_angle
C26 N1 C22 108.7(2)
C26 N1 C25 108.0(2)
C22 N1 C25 108.8(2)
C23 N2 C27 108.1(2)
C23 N2 C24 109.2(3)
C27 N2 C24 107.3(2)
C2 C1 I1 174.9(2)
C1 C2 C3 177.6(3)
C2 C3 C16 109.6(2)
C2 C3 C4 107.5(2)
C16 C3 C4 111.6(2)
C2 C3 C10 109.3(2)
C16 C3 C10 108.6(2)
C4 C3 C10 110.3(2)
C5 C4 C9 118.0(2)
C5 C4 C3 122.7(2)
C9 C4 C3 119.2(2)
C6 C5 C4 120.4(3)
C6 C5 H5 119.8
C4 C5 H5 119.8
C7 C6 C5 120.9(3)
C7 C6 H6 119.5
C5 C6 H6 119.5
C6 C7 C8 119.4(3)
C6 C7 H7 120.3
C8 C7 H7 120.3
C9 C8 C7 119.7(3)
C9 C8 H8 120.2
C7 C8 H8 120.2
C8 C9 C4 121.5(3)
C8 C9 H9 119.2
C4 C9 H9 119.2
C11 C10 C15 118.5(2)
C11 C10 C3 121.9(2)
C15 C10 C3 119.5(2)
C12 C11 C10 120.5(3)
C12 C11 H11 119.7
C10 C11 H11 119.7
C13 C12 C11 121.0(3)
C13 C12 H12 119.5
C11 C12 H12 119.5
C12 C13 C14 119.0(3)
C12 C13 H13 120.5
C14 C13 H13 120.5
C15 C14 C13 120.3(3)
C15 C14 H14 119.8
C13 C14 H14 119.8
C14 C15 C10 120.7(2)
C14 C15 H15 119.7
C10 C15 H15 119.7
C17 C16 C21 117.9(2)
C17 C16 C3 120.8(2)
C21 C16 C3 121.3(2)
C18 C17 C16 121.5(2)
C18 C17 H17 119.3
C16 C17 H17 119.3
C17 C18 C19 120.1(3)
C17 C18 H18 119.9
C19 C18 H18 119.9
C20 C19 C18 119.2(2)
C20 C19 H19 120.4
C18 C19 H19 120.4
C19 C20 C21 120.6(2)
C19 C20 H20 119.7
C21 C20 H20 119.7
C20 C21 C16 120.8(2)
C20 C21 H21 119.6
C16 C21 H21 119.6
N1 C22 C23 110.1(2)
N1 C22 H22A 109.6
C23 C22 H22A 109.6
N1 C22 H22B 109.6
C23 C22 H22B 109.6
H22A C22 H22B 108.2
N2 C23 C22 110.8(2)
N2 C23 H23A 109.5
C22 C23 H23A 109.5
N2 C23 H23B 109.5
C22 C23 H23B 109.5
H23A C23 H23B 108.1
N2 C24 C25 110.6(2)
N2 C24 H24A 109.5
C25 C24 H24A 109.5
N2 C24 H24B 109.5
C25 C24 H24B 109.5
H24A C24 H24B 108.1
N1 C25 C24 110.1(2)
N1 C25 H25A 109.6
C24 C25 H25A 109.6
N1 C25 H25B 109.6
C24 C25 H25B 109.6
H25A C25 H25B 108.2
N1 C26 C27 109.7(2)
N1 C26 H26A 109.7
C27 C26 H26A 109.7
N1 C26 H26B 109.7
C27 C26 H26B 109.7
H26A C26 H26B 108.2
N2 C27 C26 110.9(2)
N2 C27 H27A 109.4
C26 C27 H27A 109.4
N2 C27 H27B 109.4
C26 C27 H27B 109.4
H27A C27 H27B 108.0

loop_
_geom_bond_atom_site_label_1
_geom_bond_atom_site_label_2
_geom_bond_distance
I1 C1 2.041(3)
N1 C26 1.461(3)
N1 C22 1.464(4)
N1 C25 1.464(4)
N2 C23 1.451(4)
N2 C27 1.457(4)
N2 C24 1.463(4)
C1 C2 1.184(4)
C2 C3 1.484(4)
C3 C16 1.543(3)
C3 C4 1.542(3)
C3 C10 1.549(3)
C4 C5 1.388(4)
C4 C9 1.394(4)
C5 C6 1.386(4)
C5 H5 0.9500
C6 C7 1.371(4)
C6 H6 0.9500
C7 C8 1.392(4)
C7 H7 0.9500
C8 C9 1.376(4)
C8 H8 0.9500
C9 H9 0.9500
C10 C11 1.389(3)
C10 C15 1.390(4)
C11 C12 1.382(4)
C11 H11 0.9500
C12 C13 1.375(4)
C12 H12 0.9500
C13 C14 1.389(4)
C13 H13 0.9500
C14 C15 1.385(4)
C14 H14 0.9500
C15 H15 0.9500
C16 C17 1.385(3)
C16 C21 1.393(3)
C17 C18 1.383(3)
C17 H17 0.9500
C18 C19 1.385(4)
C18 H18 0.9500
C19 C20 1.377(4)
C19 H19 0.9500
C20 C21 1.386(4)
C20 H20 0.9500
C21 H21 0.9500
C22 C23 1.545(4)
C22 H22A 0.9900
C22 H22B 0.9900
C23 H23A 0.9900
C23 H23B 0.9900
C24 C25 1.548(4)
C24 H24A 0.9900
C24 H24B 0.9900
C25 H25A 0.9900
C25 H25B 0.9900
C26 C27 1.551(4)
C26 H26A 0.9900
C26 H26B 0.9900
C27 H27A 0.9900
C27 H27B 0.9900
